data_2234674
loop_
_publ_author_name
'Khelef, Abdelhamid'
'Terki, Belgacem'
'Mahboub, Mohammed Sadok'
'Lanez, Touhami'

_publ_section_title
;
 <i>N</i>-Ferrocenymethyl-<i>N</i>-phenylpropionamide
;
_journal_coeditor_code HY2528
_journal_issue 5
_journal_name_full 'Acta Crystallographica Section E'
_journal_page_first m647
_journal_paper_doi 10.1107/S1600536812016303
_journal_volume 68
_journal_year 2012
_chemical_formula_iupac '[Fe (C5 H5) (C15 H16 N O)]'
_chemical_formula_moiety 'C20 H21 Fe N O'
_chemical_formula_structural 'C20 H21 Fe N O'
_chemical_formula_sum 'C20 H21 Fe N O'
_chemical_formula_weight 347.23
_chemical_name_systematic
;
<i>N</i>-Ferrocenymethyl-<i>N</i>-phenylpropionamide
;
_space_group_IT_number 14
_symmetry_cell_setting monoclinic
_symmetry_space_group_name_Hall '-P 2yn'
_symmetry_space_group_name_H-M 'P 1 21/n 1'
_atom_sites_solution_hydrogens geom
_atom_sites_solution_primary direct
_atom_sites_solution_secondary difmap
_cell_angle_alpha 90
_cell_angle_beta 94.873(5)
_cell_angle_gamma 90
_cell_formula_units_Z 4
_cell_length_a 13.243(5)
_cell_length_b 7.983(5)
_cell_length_c 15.248(5)
_cell_measurement_reflns_used 3670
_cell_measurement_temperature 293(2)
_cell_measurement_theta_max 27.5
_cell_measurement_theta_min 2
_cell_volume 1606.2(13)
_computing_cell_refinement 'DENZO/SCALEPACK (Otwinowski & Minor, 1997)'
_computing_data_collection 'COLLECT (Nonius, 1998)'
_computing_data_reduction 'DENZO/SCALEPACK (Otwinowski & Minor, 1997)'
_computing_molecular_graphics 'ORTEP-3 (Farrugia, 1997)'
_computing_publication_material 'WinGX (Farrugia, 1999)'
_computing_structure_refinement 'SHELXL97 (Sheldrick, 2008)'
_computing_structure_solution 'SIR92 (Altomare <i>et al.</i>, 1994)'
_diffrn_ambient_temperature 293(2)
_diffrn_detector_area_resol_mean 9
_diffrn_measured_fraction_theta_full 0.999
_diffrn_measured_fraction_theta_max 0.999
_diffrn_measurement_device_type 'Nonius KappaCCD'
_diffrn_measurement_method '\w and \f scans'
_diffrn_radiation_monochromator graphite
_diffrn_radiation_source 'fine-focus sealed tube'
_diffrn_radiation_type MoK\a
_diffrn_radiation_wavelength 0.71073
_diffrn_reflns_av_R_equivalents 0.0479
_diffrn_reflns_limit_h_max 17
_diffrn_reflns_limit_h_min -17
_diffrn_reflns_limit_k_max 10
_diffrn_reflns_limit_k_min 0
_diffrn_reflns_limit_l_max 19
_diffrn_reflns_limit_l_min 0
_diffrn_reflns_number 16518
_diffrn_reflns_theta_full 27.46
_diffrn_reflns_theta_max 27.46
_diffrn_reflns_theta_min 1.96
_exptl_absorpt_coefficient_mu 0.943
_exptl_absorpt_correction_T_max 0.9906
_exptl_absorpt_correction_T_min 0.8232
_exptl_absorpt_correction_type refdelf
_exptl_absorpt_process_details '(DIFABS; Walker & Stuart, 1983)'
_exptl_crystal_colour orange-yellow
_exptl_crystal_density_diffrn 1.436
_exptl_crystal_density_method 'not measured'
_exptl_crystal_description needle
_exptl_crystal_F_000 728
_exptl_crystal_size_max 0.30
_exptl_crystal_size_mid 0.10
_exptl_crystal_size_min 0.10
_refine_diff_density_max 0.396
_refine_diff_density_min -0.375
_refine_ls_extinction_expression Fc^*^=kFc[1+0.001xFc^2^\l^3^/sin(2\q)]^-1/4^
_refine_ls_extinction_method none
_refine_ls_goodness_of_fit_ref 1.018
_refine_ls_hydrogen_treatment constr
_refine_ls_matrix_type full
_refine_ls_number_parameters 209
_refine_ls_number_reflns 3670
_refine_ls_number_restraints 0
_refine_ls_restrained_S_all 1.018
_refine_ls_R_factor_all 0.0534
_refine_ls_R_factor_gt 0.0343
_refine_ls_shift/su_max 0.001
_refine_ls_shift/su_mean 0
_refine_ls_structure_factor_coef Fsqd
_refine_ls_weighting_details 'calc w=1/[\s^2^(Fo^2^)+(0.0394P)^2^+1.6054P] where P=(Fo^2^+2Fc^2^)/3'
_refine_ls_weighting_scheme calc
_refine_ls_wR_factor_gt 0.0766
_refine_ls_wR_factor_ref 0.0942
_reflns_number_gt 2747
_reflns_number_total 3670
_reflns_threshold_expression >2\s(I)
_cod_data_source_file hy2528.cif
_cod_data_source_block I
_cod_original_sg_symbol_H-M 'P 21/n'
_cod_database_code 2234674
_cod_database_fobs_code 2234674

loop_
_symmetry_equiv_pos_site_id
_symmetry_equiv_pos_as_xyz
1 x,y,z
2 1/2-x,1/2+y,1/2-z
3 -x,-y,-z
4 1/2+x,1/2-y,1/2+z

loop_
_atom_site_aniso_label
_atom_site_aniso_U_11
_atom_site_aniso_U_22
_atom_site_aniso_U_33
_atom_site_aniso_U_12
_atom_site_aniso_U_13
_atom_site_aniso_U_23
Fe 0.0118(2) 0.0135(2) 0.0116(2) 0.00190(10) 0.00130(10) 0.00040(10)
O 0.0165(8) 0.0205(9) 0.0300(10) -0.0035(7) 0.0060(7) -0.0006(7)
N 0.0129(9) 0.0160(9) 0.0143(10) 0.0004(8) 0.0036(8) -0.0038(8)
C1 0.0145(11) 0.0209(13) 0.0377(15) 0.0037(10) 0.0057(11) 0.0052(11)
C2 0.0261(13) 0.0341(15) 0.0174(12) 0.0161(12) -0.0002(11) -0.0040(11)
C3 0.0146(12) 0.0130(12) 0.069(2) 0.0048(10) -0.0075(13) -0.0013(12)
C4 0.0311(15) 0.0396(16) 0.0318(16) 0.0216(14) 0.0142(13) 0.0215(13)
C5 0.0228(13) 0.0378(16) 0.0254(14) 0.0126(12) -0.0083(11) -0.0062(11)
C6 0.0175(11) 0.0130(11) 0.0195(12) 0.0039(9) 0.0038(9) 0.0015(9)
C7 0.0223(12) 0.0212(12) 0.0156(12) 0.0100(10) 0.0026(10) 0.0040(10)
C8 0.0162(11) 0.0226(12) 0.0155(11) 0.0071(10) -0.0034(9) -0.0022(9)
C9 0.0130(10) 0.0165(11) 0.0165(11) 0.0033(9) 0.0016(9) -0.0022(9)
C10 0.0120(10) 0.0146(11) 0.0145(11) 0.0028(9) 0.0012(9) -0.0006(9)
C11 0.0163(11) 0.0182(11) 0.0136(11) 0.0033(9) 0.0017(9) -0.0034(9)
C12 0.0185(11) 0.0168(12) 0.0109(10) 0.0022(9) 0.0008(9) -0.0013(9)
C13 0.0183(12) 0.0174(12) 0.0209(12) 0.0022(10) 0.0027(10) -0.0011(10)
C14 0.0262(13) 0.0160(12) 0.0287(14) 0.0026(11) 0.0008(11) -0.0014(10)
C15 0.0154(11) 0.0126(11) 0.0150(11) 0.0002(9) 0.0027(9) -0.0009(8)
C16 0.0184(12) 0.0202(12) 0.0152(11) 0.0012(10) 0.0008(10) 0.0003(9)
C17 0.0227(13) 0.0232(13) 0.0207(13) 0.0009(11) 0.0052(11) 0.0046(10)
C18 0.0164(12) 0.0190(12) 0.0302(14) -0.0017(10) 0.0054(11) -0.0008(10)
C19 0.0172(12) 0.0221(13) 0.0247(13) 0.0008(10) -0.0015(10) -0.0086(10)
C20 0.0159(11) 0.0201(12) 0.0160(12) 0.0031(10) 0.0025(9) -0.0036(9)

loop_
_atom_site_type_symbol
_atom_site_label
_atom_site_fract_x
_atom_site_fract_y
_atom_site_fract_z
_atom_site_U_iso_or_equiv
_atom_site_thermal_displace_type
_atom_site_occupancy
Fe Fe -0.07206(2) 0.49468(4) 0.32287(2) 0.01230(10) Uani 1.000
O O -0.02577(12) -0.0369(2) 0.12252(12) 0.0221(5) Uani 1.000
N N 0.07871(14) 0.1884(2) 0.12666(12) 0.0143(5) Uani 1.000
C C1 -0.22431(18) 0.5319(3) 0.33414(18) 0.0242(8) Uani 1.000
C C2 -0.1672(2) 0.6519(3) 0.38492(17) 0.0260(8) Uani 1.000
C C3 -0.10882(19) 0.7428(3) 0.3266(2) 0.0328(9) Uani 1.000
C C4 -0.1313(2) 0.6771(4) 0.24067(19) 0.0335(9) Uani 1.000
C C5 -0.2024(2) 0.5468(4) 0.24592(18) 0.0293(8) Uani 1.000
C C6 -0.03618(18) 0.2442(3) 0.32216(16) 0.0165(7) Uani 1.000
C C7 -0.00389(18) 0.3168(3) 0.40574(16) 0.0196(7) Uani 1.000
C C8 0.06553(18) 0.4483(3) 0.39123(15) 0.0184(7) Uani 1.000
C C9 0.07570(17) 0.4581(3) 0.29904(15) 0.0153(6) Uani 1.000
C C10 0.01264(16) 0.3324(3) 0.25563(15) 0.0137(6) Uani 1.000
C C11 -0.00067(17) 0.2992(3) 0.15843(15) 0.0160(6) Uani 1.000
C C12 0.05746(17) 0.0230(3) 0.11058(14) 0.0154(6) Uani 1.000
C C13 0.14207(18) -0.0824(3) 0.07880(16) 0.0188(7) Uani 1.000
C C14 0.1182(2) -0.2690(3) 0.08018(18) 0.0237(8) Uani 1.000
C C15 0.17258(17) 0.2651(3) 0.10724(15) 0.0143(6) Uani 1.000
C C16 0.18986(18) 0.2981(3) 0.02018(15) 0.0180(7) Uani 1.000
C C17 0.27898(19) 0.3783(3) 0.00165(17) 0.0220(8) Uani 1.000
C C18 0.34896(18) 0.4295(3) 0.06963(18) 0.0217(7) Uani 1.000
C C19 0.33203(18) 0.3945(3) 0.15659(17) 0.0215(7) Uani 1.000
C C20 0.24406(17) 0.3113(3) 0.17543(15) 0.0173(7) Uani 1.000
H H1 -0.27290 0.44980 0.35450 0.0500 Uiso 1.000
H H2 -0.16430 0.66850 0.45030 0.0500 Uiso 1.000
H H3 -0.05810 0.83419 0.34510 0.0500 Uiso 1.000
H H4 -0.10340 0.70280 0.17850 0.0500 Uiso 1.000
H H5 -0.23510 0.47710 0.19832 0.0500 Uiso 1.000
H H6 -0.07780 0.15790 0.31070 0.0500 Uiso 1.000
H H7 -0.02554 0.28900 0.46350 0.0500 Uiso 1.000
H H8 0.10160 0.51333 0.43257 0.0500 Uiso 1.000
H H9 0.11321 0.53210 0.27120 0.0500 Uiso 1.000
H H11A 0.00230 0.39450 0.12491 0.0500 Uiso 1.000
H H11B -0.05942 0.24950 0.14171 0.0500 Uiso 1.000
H H13A 0.15359 -0.04941 0.01925 0.0226 Uiso 1.000
H H13B 0.20393 -0.06134 0.11592 0.0226 Uiso 1.000
H H14A 0.05770 -0.29081 0.04261 0.0356 Uiso 1.000
H H14B 0.17360 -0.33090 0.05956 0.0356 Uiso 1.000
H H14C 0.10809 -0.30276 0.13922 0.0356 Uiso 1.000
H H16 0.14140 0.26610 -0.02292 0.0500 Uiso 1.000
H H17 0.28780 0.40361 -0.06110 0.0500 Uiso 1.000
H H18 0.40668 0.50080 0.05460 0.0500 Uiso 1.000
H H19 0.38560 0.43000 0.20480 0.0500 Uiso 1.000
H H20 0.23210 0.27879 0.23350 0.0500 Uiso 1.000

loop_
_atom_type_symbol
_atom_type_description
_atom_type_scat_dispersion_real
_atom_type_scat_dispersion_imag
_atom_type_scat_source
C C 0.0033 0.0016 'International Tables Vol C Tables 4.2.6.8 and 6.1.1.4'
H H 0 0 'International Tables Vol C Tables 4.2.6.8 and 6.1.1.4'
N N 0.0061 0.0033 'International Tables Vol C Tables 4.2.6.8 and 6.1.1.4'
O O 0.0106 0.006 'International Tables Vol C Tables 4.2.6.8 and 6.1.1.4'
Fe Fe 0.3463 0.8444 'International Tables Vol C Tables 4.2.6.8 and 6.1.1.4'

loop_
_geom_angle_atom_site_label_1
_geom_angle_atom_site_label_2
_geom_angle_atom_site_label_3
_geom_angle
_geom_angle_publ_flag
C1 Fe C2 40.00(10) ?
C1 Fe C3 67.68(10) ?
C1 Fe C4 67.62(10) ?
C1 Fe C5 40.03(11) ?
C1 Fe C6 111.65(10) ?
C1 Fe C7 115.44(10) ?
C1 Fe C8 144.68(10) ?
C1 Fe C9 174.56(10) ?
C1 Fe C10 135.70(10) ?
C2 Fe C3 40.62(10) ?
C2 Fe C4 68.20(11) ?
C2 Fe C5 67.73(11) ?
C2 Fe C6 138.10(10) ?
C2 Fe C7 113.03(10) ?
C2 Fe C8 115.25(10) ?
C2 Fe C9 143.16(10) ?
C2 Fe C10 175.61(10) ?
C3 Fe C4 40.75(12) ?
C3 Fe C5 68.10(12) ?
C3 Fe C6 178.60(11) ?
C3 Fe C7 138.23(11) ?
C3 Fe C8 111.35(10) ?
C3 Fe C9 112.23(10) ?
C3 Fe C10 140.42(10) ?
C4 Fe C5 40.43(12) ?
C4 Fe C6 140.37(11) ?
C4 Fe C7 176.63(10) ?
C4 Fe C8 136.09(10) ?
C4 Fe C9 108.54(10) ?
C4 Fe C10 110.11(10) ?
C5 Fe C6 112.26(11) ?
C5 Fe C7 142.86(11) ?
C5 Fe C8 175.12(10) ?
C5 Fe C9 134.58(10) ?
C5 Fe C10 108.26(10) ?
C6 Fe C7 40.74(9) ?
C6 Fe C8 68.41(10) ?
C6 Fe C9 68.56(10) ?
C6 Fe C10 40.91(9) ?
C7 Fe C8 40.57(9) ?
C7 Fe C9 68.50(9) ?
C7 Fe C10 68.89(9) ?
C8 Fe C9 40.74(9) ?
C8 Fe C10 68.88(9) ?
C9 Fe C10 41.01(9) ?
C11 N C12 119.50(18) ?
C11 N C15 117.50(17) ?
C12 N C15 122.79(18) ?
Fe C1 C2 70.16(14) ?
Fe C1 C5 69.45(15) ?
C2 C1 C5 108.9(2) ?
Fe C2 C1 69.83(14) ?
Fe C2 C3 68.84(14) ?
C1 C2 C3 107.3(2) no
Fe C3 C2 70.53(14) ?
Fe C3 C4 69.36(16) ?
C2 C3 C4 107.8(2) no
Fe C4 C3 69.89(16) ?
Fe C4 C5 70.21(17) ?
C3 C4 C5 108.0(2) no
Fe C5 C1 70.53(15) ?
Fe C5 C4 69.37(16) ?
C1 C5 C4 108.1(2) no
Fe C6 C7 69.74(14) ?
Fe C6 C10 69.16(13) ?
C7 C6 C10 108.2(2) no
Fe C7 C6 69.53(13) ?
Fe C7 C8 69.58(13) ?
C6 C7 C8 107.9(2) no
Fe C8 C7 69.85(13) ?
Fe C8 C9 69.13(13) ?
C7 C8 C9 108.0(2) no
Fe C9 C8 70.13(13) ?
Fe C9 C10 69.64(13) ?
C8 C9 C10 108.5(2) no
Fe C10 C6 69.93(13) ?
Fe C10 C9 69.36(13) ?
Fe C10 C11 125.68(16) ?
C6 C10 C9 107.3(2) no
C6 C10 C11 126.1(2) no
C9 C10 C11 126.5(2) no
N C11 C10 113.56(18) ?
O C12 N 121.5(2) ?
O C12 C13 121.9(2) ?
N C12 C13 116.6(2) ?
C12 C13 C14 112.2(2) no
N C15 C16 119.5(2) ?
N C15 C20 120.2(2) ?
C16 C15 C20 120.3(2) no
C15 C16 C17 119.5(2) no
C16 C17 C18 120.4(2) no
C17 C18 C19 120.0(2) no
C18 C19 C20 119.9(2) no
C15 C20 C19 120.0(2) no
Fe C1 H1 127.00 no
C2 C1 H1 128.00 no
C5 C1 H1 123.00 no
Fe C2 H2 124.00 no
C1 C2 H2 127.00 no
C3 C2 H2 125.00 no
Fe C3 H3 123.00 no
C2 C3 H3 125.00 no
C4 C3 H3 127.00 no
Fe C4 H4 123.00 no
C3 C4 H4 134.00 no
C5 C4 H4 118.00 no
Fe C5 H5 127.00 no
C1 C5 H5 123.00 no
C4 C5 H5 129.00 no
Fe C6 H6 128.00 no
C7 C6 H6 128.00 no
C10 C6 H6 123.00 no
Fe C7 H7 124.00 no
C6 C7 H7 129.00 no
C8 C7 H7 123.00 no
Fe C8 H8 129.00 no
C7 C8 H8 128.00 no
C9 C8 H8 124.00 no
Fe C9 H9 124.00 no
C8 C9 H9 127.00 no
C10 C9 H9 124.00 no
N C11 H11A 104.00 no
N C11 H11B 105.00 no
C10 C11 H11A 113.00 no
C10 C11 H11B 113.00 no
H11A C11 H11B 107.00 no
C12 C13 H13A 109.00 no
C12 C13 H13B 109.00 no
C14 C13 H13A 109.00 no
C14 C13 H13B 109.00 no
H13A C13 H13B 108.00 no
C13 C14 H14A 109.00 no
C13 C14 H14B 109.00 no
C13 C14 H14C 109.00 no
H14A C14 H14B 109.00 no
H14A C14 H14C 110.00 no
H14B C14 H14C 109.00 no
C15 C16 H16 118.00 no
C17 C16 H16 123.00 no
C16 C17 H17 117.00 no
C18 C17 H17 122.00 no
C17 C18 H18 118.00 no
C19 C18 H18 122.00 no
C18 C19 H19 118.00 no
C20 C19 H19 122.00 no
C15 C20 H20 118.00 no
C19 C20 H20 122.00 no

loop_
_geom_bond_atom_site_label_1
_geom_bond_atom_site_label_2
_geom_bond_distance
_geom_bond_publ_flag
Fe C1 2.060(3) yes
Fe C2 2.064(3) yes
Fe C3 2.042(3) yes
Fe C4 2.035(3) yes
Fe C5 2.046(3) yes
Fe C6 2.055(3) yes
Fe C7 2.058(3) yes
Fe C8 2.055(3) yes
Fe C9 2.041(3) yes
Fe C10 2.045(3) yes
O C12 1.229(3) ?
N C11 1.486(3) ?
N C12 1.368(3) ?
N C15 1.439(3) ?
C1 C2 1.411(4) no
C1 C5 1.405(4) no
C2 C3 1.425(4) no
C3 C4 1.419(4) no
C4 C5 1.410(4) no
C6 C7 1.432(3) no
C6 C10 1.433(3) no
C7 C8 1.426(3) no
C8 C9 1.426(3) no
C9 C10 1.431(3) no
C10 C11 1.502(3) no
C12 C13 1.514(3) no
C13 C14 1.523(4) no
C15 C16 1.391(3) no
C15 C20 1.395(3) no
C16 C17 1.393(4) no
C17 C18 1.392(4) no
C18 C19 1.392(4) no
C19 C20 1.392(3) no
C1 H1 0.9900 no
C2 H2 1.0000 no
C3 H3 1.0200 no
C4 H4 1.0700 no
C5 H5 0.9900 no
C6 H6 0.8900 no
C7 H7 0.9700 no
C8 H8 0.9200 no
C9 H9 0.9000 no
C11 H11A 0.9200 no
C11 H11B 0.8900 no
C13 H13A 0.9700 no
C13 H13B 0.9700 no
C14 H14A 0.9600 no
C14 H14B 0.9600 no
C14 H14C 0.9600 no
C16 H16 0.9200 no
C17 H17 0.9900 no
C18 H18 1.0000 no
C19 H19 1.0200 no
C20 H20 0.9500 no

loop_
_geom_hbond_atom_site_label_D
_geom_hbond_atom_site_label_H
_geom_hbond_atom_site_label_A
_geom_hbond_site_symmetry_A
_geom_hbond_distance_DH
_geom_hbond_distance_HA
_geom_hbond_distance_DA
_geom_hbond_angle_DHA
_geom_hbond_publ_flag
C4 H4 O 1_565 1.07 2.50 3.292(4) 130 yes

loop_
_geom_torsion_atom_site_label_1
_geom_torsion_atom_site_label_2
_geom_torsion_atom_site_label_3
_geom_torsion_atom_site_label_4
_geom_torsion
_geom_torsion_publ_flag
C2 Fe C1 C5 120.1(2) no
C3 Fe C1 C2 -38.08(16) no
C3 Fe C1 C5 82.06(18) no
C4 Fe C1 C2 -82.30(17) no
C4 Fe C1 C5 37.84(18) no
C5 Fe C1 C2 -120.1(2) no
C6 Fe C1 C2 140.59(15) no
C6 Fe C1 C5 -99.27(18) no
C7 Fe C1 C2 96.15(16) no
C7 Fe C1 C5 -143.71(17) no
C8 Fe C1 C2 57.7(2) no
C8 Fe C1 C5 177.88(18) no
C10 Fe C1 C2 -178.64(15) no
C10 Fe C1 C5 -58.5(2) no
C1 Fe C2 C3 -118.8(2) no
C3 Fe C2 C1 118.8(2) no
C4 Fe C2 C1 80.71(17) no
C4 Fe C2 C3 -38.09(16) no
C5 Fe C2 C1 36.94(16) no
C5 Fe C2 C3 -81.86(17) no
C6 Fe C2 C1 -62.1(2) no
C6 Fe C2 C3 179.13(16) no
C7 Fe C2 C1 -102.69(16) no
C7 Fe C2 C3 138.51(16) no
C8 Fe C2 C1 -147.28(15) no
C8 Fe C2 C3 93.92(17) no
C9 Fe C2 C1 172.86(16) no
C9 Fe C2 C3 54.1(2) no
C1 Fe C3 C2 37.51(15) no
C1 Fe C3 C4 -81.13(17) no
C2 Fe C3 C4 -118.7(2) no
C4 Fe C3 C2 118.7(2) no
C5 Fe C3 C2 80.87(16) no
C5 Fe C3 C4 -37.78(16) no
C7 Fe C3 C2 -66.2(2) no
C7 Fe C3 C4 175.12(16) no
C8 Fe C3 C2 -104.35(16) no
C8 Fe C3 C4 137.01(15) no
C9 Fe C3 C2 -148.37(15) no
C9 Fe C3 C4 92.99(16) no
C10 Fe C3 C2 173.37(15) no
C10 Fe C3 C4 54.7(2) no
C1 Fe C4 C3 81.30(16) no
C1 Fe C4 C5 -37.47(16) no
C2 Fe C4 C3 37.98(15) no
C2 Fe C4 C5 -80.80(17) no
C3 Fe C4 C5 -118.8(2) no
C5 Fe C4 C3 118.8(2) no
C6 Fe C4 C3 178.68(15) no
C6 Fe C4 C5 59.9(2) no
C8 Fe C4 C3 -66.3(2) no
C8 Fe C4 C5 174.90(16) no
C9 Fe C4 C3 -102.82(16) no
C9 Fe C4 C5 138.41(16) no
C10 Fe C4 C3 -146.36(15) no
C10 Fe C4 C5 94.86(17) no
C1 Fe C5 C4 119.0(2) no
C2 Fe C5 C1 -36.92(15) no
C2 Fe C5 C4 82.07(18) no
C3 Fe C5 C1 -80.92(17) no
C3 Fe C5 C4 38.07(17) no
C4 Fe C5 C1 -119.0(2) no
C6 Fe C5 C1 97.62(17) no
C6 Fe C5 C4 -143.40(16) no
C7 Fe C5 C1 62.3(2) no
C7 Fe C5 C4 -178.75(17) no
C9 Fe C5 C1 178.93(14) no
C9 Fe C5 C4 -62.1(2) no
C10 Fe C5 C1 141.17(15) no
C10 Fe C5 C4 -99.85(17) no
C1 Fe C6 C7 -104.32(15) no
C1 Fe C6 C10 135.86(14) no
C2 Fe C6 C7 -66.7(2) no
C2 Fe C6 C10 173.53(15) no
C4 Fe C6 C7 175.06(16) no
C4 Fe C6 C10 55.2(2) no
C5 Fe C6 C7 -147.63(14) no
C5 Fe C6 C10 92.56(15) no
C7 Fe C6 C10 -119.82(19) no
C8 Fe C6 C7 37.58(14) no
C8 Fe C6 C10 -82.23(14) no
C9 Fe C6 C7 81.53(15) no
C9 Fe C6 C10 -38.29(13) no
C10 Fe C6 C7 119.82(19) no
C1 Fe C7 C6 94.23(15) no
C1 Fe C7 C8 -146.47(14) no
C2 Fe C7 C6 138.22(14) no
C2 Fe C7 C8 -102.48(15) no
C3 Fe C7 C6 178.57(15) no
C3 Fe C7 C8 -62.1(2) no
C5 Fe C7 C6 55.2(2) no
C5 Fe C7 C8 174.45(17) no
C6 Fe C7 C8 119.30(19) no
C8 Fe C7 C6 -119.30(19) no
C9 Fe C7 C6 -81.69(15) no
C9 Fe C7 C8 37.62(14) no
C10 Fe C7 C6 -37.52(14) no
C10 Fe C7 C8 81.78(14) no
C1 Fe C8 C7 59.6(2) no
C1 Fe C8 C9 179.14(16) no
C2 Fe C8 C7 96.56(15) no
C2 Fe C8 C9 -143.92(14) no
C3 Fe C8 C7 140.78(15) no
C3 Fe C8 C9 -99.70(16) no
C4 Fe C8 C7 -179.30(16) no
C4 Fe C8 C9 -59.8(2) no
C6 Fe C8 C7 -37.74(14) no
C6 Fe C8 C9 81.79(15) no
C7 Fe C8 C9 119.5(2) no
C9 Fe C8 C7 -119.5(2) no
C10 Fe C8 C7 -81.81(14) no
C10 Fe C8 C9 37.71(14) no
C2 Fe C9 C8 62.7(2) no
C2 Fe C9 C10 -177.75(16) no
C3 Fe C9 C8 97.37(16) no
C3 Fe C9 C10 -143.04(15) no
C4 Fe C9 C8 140.80(15) no
C4 Fe C9 C10 -99.61(15) no
C5 Fe C9 C8 177.98(16) no
C5 Fe C9 C10 -62.4(2) no
C6 Fe C9 C8 -81.39(15) no
C6 Fe C9 C10 38.21(14) no
C7 Fe C9 C8 -37.46(14) no
C7 Fe C9 C10 82.13(14) no
C8 Fe C9 C10 119.6(2) no
C10 Fe C9 C8 -119.6(2) no
C1 Fe C10 C6 -67.93(19) no
C1 Fe C10 C9 173.60(15) no
C1 Fe C10 C11 52.8(3) no
C3 Fe C10 C6 179.35(16) no
C3 Fe C10 C9 60.9(2) no
C3 Fe C10 C11 -60.0(3) no
C4 Fe C10 C6 -146.08(14) no
C4 Fe C10 C9 95.46(15) no
C4 Fe C10 C11 -25.4(2) no
C5 Fe C10 C6 -103.20(15) no
C5 Fe C10 C9 138.33(15) no
C5 Fe C10 C11 17.5(2) no
C6 Fe C10 C9 -118.47(19) no
C6 Fe C10 C11 120.7(2) no
C7 Fe C10 C6 37.37(14) no
C7 Fe C10 C9 -81.10(14) no
C7 Fe C10 C11 158.1(2) no
C8 Fe C10 C6 81.00(14) no
C8 Fe C10 C9 -37.47(13) no
C8 Fe C10 C11 -158.3(2) no
C9 Fe C10 C6 118.47(19) no
C9 Fe C10 C11 -120.8(3) no
C12 N C11 C10 101.3(2) no
C15 N C11 C10 -83.8(2) no
C11 N C12 O -0.7(3) no
C11 N C12 C13 -179.74(19) no
C15 N C12 O -175.3(2) no
C15 N C12 C13 5.6(3) no
C11 N C15 C16 -101.1(3) no
C11 N C15 C20 76.5(3) no
C12 N C15 C16 73.6(3) no
C12 N C15 C20 -108.7(3) no
Fe C1 C2 C3 58.87(17) no
C5 C1 C2 Fe -58.83(19) no
C5 C1 C2 C3 0.0(3) no
Fe C1 C5 C4 -59.4(2) no
C2 C1 C5 Fe 59.27(18) no
C2 C1 C5 C4 -0.2(3) no
Fe C2 C3 C4 59.60(18) no
C1 C2 C3 Fe -59.49(17) no
C1 C2 C3 C4 0.1(3) no
Fe C3 C4 C5 60.1(2) no
C2 C3 C4 Fe -60.34(18) no
C2 C3 C4 C5 -0.2(3) no
Fe C4 C5 C1 60.16(19) no
C3 C4 C5 Fe -59.93(19) no
C3 C4 C5 C1 0.2(3) no
Fe C6 C7 C8 -59.20(17) no
C10 C6 C7 Fe 58.61(16) no
C10 C6 C7 C8 -0.6(3) no
Fe C6 C10 C9 59.52(16) no
Fe C6 C10 C11 -120.1(2) no
C7 C6 C10 Fe -58.97(16) no
C7 C6 C10 C9 0.6(3) no
C7 C6 C10 C11 -179.1(2) no
Fe C7 C8 C9 -58.77(16) no
C6 C7 C8 Fe 59.16(17) no
C6 C7 C8 C9 0.4(3) no
Fe C8 C9 C10 -59.27(16) no
C7 C8 C9 Fe 59.22(17) no
C7 C8 C9 C10 -0.1(3) no
Fe C9 C10 C6 -59.88(16) no
Fe C9 C10 C11 119.8(2) no
C8 C9 C10 Fe 59.58(16) no
C8 C9 C10 C6 -0.3(3) no
C8 C9 C10 C11 179.4(2) no
Fe C10 C11 N 173.98(15) no
C6 C10 C11 N -96.0(3) no
C9 C10 C11 N 84.5(3) no
O C12 C13 C14 -10.3(3) no
N C12 C13 C14 168.8(2) no
N C15 C16 C17 177.5(2) no
C20 C15 C16 C17 -0.2(4) no
N C15 C20 C19 -176.1(2) no
C16 C15 C20 C19 1.5(4) no
C15 C16 C17 C18 -1.9(4) no
C16 C17 C18 C19 2.7(4) no
C17 C18 C19 C20 -1.3(4) no
C18 C19 C20 C15 -0.8(4) no
